data_7156576
loop_
_publ_author_name
'Gui, Hou-Ze'
'Wei, Yin'
'Shi, Min'

_publ_section_title
;
 Construction of spirothioureas having an amino quaternary stereogenic
 center via a [3 + 2] annulation of 3-isothiocyanato oxindoles with
 2-aminoacrylates.
;
_journal_issue 47
_journal_name_full 'Organic &amp; biomolecular chemistry'
_journal_page_first 9218
_journal_page_last 9222
_journal_paper_doi 10.1039/c8ob02748j
_journal_volume 16
_journal_year 2018
_chemical_formula_sum 'C26 H22 Br N3 O5 S2'
_chemical_formula_weight 600.49
_space_group_crystal_system triclinic
_space_group_IT_number 2
_space_group_name_Hall '-P 1'
_space_group_name_H-M_alt 'P -1'
_symmetry_space_group_name_Hall '-P 1'
_symmetry_space_group_name_H-M 'P -1'
_atom_sites_solution_hydrogens geom
_audit_creation_method SHELXL-2013
_audit_update_record
;
2018-04-20 deposited with the CCDC.
2018-11-19 downloaded from the CCDC.
;
_cell_angle_alpha 67.3830(10)
_cell_angle_beta 76.8290(10)
_cell_angle_gamma 77.6170(10)
_cell_formula_units_Z 2
_cell_length_a 11.1459(3)
_cell_length_b 12.2398(4)
_cell_length_c 12.4710(4)
_cell_measurement_reflns_used 8914
_cell_measurement_temperature 296(2)
_cell_measurement_theta_max 50.354
_cell_measurement_theta_min 4.780
_cell_volume 1513.89(8)
_computing_cell_refinement 'Bruker SAINT'
_computing_data_collection 'Bruker APEX2'
_computing_data_reduction 'Bruker SAINT'
_computing_molecular_graphics 'Bruker SHELXTL'
_computing_publication_material 'Bruker SHELXTL'
_computing_structure_refinement 'SHELXL-2013 (Sheldrick, 2013)'
_computing_structure_solution 'SHELXS-97 (Sheldrick 2008)'
_diffrn_ambient_temperature 296(2)
_diffrn_measured_fraction_theta_full 0.996
_diffrn_measured_fraction_theta_max 0.996
_diffrn_measurement_device_type 'Bruker APEX-II CCD'
_diffrn_measurement_method '\f and \w scans'
_diffrn_radiation_type MoK\a
_diffrn_radiation_wavelength 0.71073
_diffrn_reflns_av_R_equivalents 0.0372
_diffrn_reflns_av_unetI/netI 0.0286
_diffrn_reflns_Laue_measured_fraction_full 0.996
_diffrn_reflns_Laue_measured_fraction_max 0.996
_diffrn_reflns_limit_h_max 13
_diffrn_reflns_limit_h_min -13
_diffrn_reflns_limit_k_max 15
_diffrn_reflns_limit_k_min -15
_diffrn_reflns_limit_l_max 15
_diffrn_reflns_limit_l_min -15
_diffrn_reflns_number 26795
_diffrn_reflns_point_group_measured_fraction_full 0.996
_diffrn_reflns_point_group_measured_fraction_max 0.996
_diffrn_reflns_theta_full 25.242
_diffrn_reflns_theta_max 25.996
_diffrn_reflns_theta_min 1.792
_exptl_absorpt_coefficient_mu 1.532
_exptl_absorpt_correction_T_max 0.7456
_exptl_absorpt_correction_T_min 0.5998
_exptl_absorpt_correction_type multi-scan
_exptl_absorpt_process_details sadabs
_exptl_crystal_colour colorless
_exptl_crystal_density_diffrn 1.317
_exptl_crystal_description prismatic
_exptl_crystal_F_000 612
_exptl_crystal_size_max 0.200
_exptl_crystal_size_mid 0.170
_exptl_crystal_size_min 0.130
_platon_squeeze_details
;
;
_refine_diff_density_max 0.961
_refine_diff_density_min -0.678
_refine_diff_density_rms 0.080
_refine_ls_extinction_coef 0.013(2)
_refine_ls_extinction_expression Fc^*^=kFc[1+0.001xFc^2^\l^3^/sin(2\q)]^-1/4^
_refine_ls_extinction_method SHELXL
_refine_ls_goodness_of_fit_ref 1.044
_refine_ls_hydrogen_treatment constr
_refine_ls_matrix_type full
_refine_ls_number_parameters 347
_refine_ls_number_reflns 5926
_refine_ls_number_restraints 6
_refine_ls_restrained_S_all 1.045
_refine_ls_R_factor_all 0.0633
_refine_ls_R_factor_gt 0.0521
_refine_ls_shift/su_max 0.035
_refine_ls_shift/su_mean 0.001
_refine_ls_structure_factor_coef Fsqd
_refine_ls_weighting_details 'w=1/[\s^2^(Fo^2^)+(0.1040P)^2^+0.3770P] where P=(Fo^2^+2Fc^2^)/3'
_refine_ls_weighting_scheme calc
_refine_ls_wR_factor_gt 0.1544
_refine_ls_wR_factor_ref 0.1643
_reflns_Friedel_coverage 0.000
_reflns_number_gt 4645
_reflns_number_total 5926
_reflns_threshold_expression 'I > 2\s(I)'
_cod_data_source_file c8ob02748j2.cif
_cod_data_source_block mo_d8v18326_0m
_cod_depositor_comments 'Adding full bibliography for 7156576--7156577.cif.'
_cod_database_code 7156576
_shelx_space_group_comment
; 
The symmetry employed for this shelxl refinement is uniquely defined 
by the following loop, which should always be used as a source of 
symmetry information in preference to the above space-group names. 
They are only intended as comments. 
;
_shelx_estimated_absorpt_t_min 0.749
_shelx_estimated_absorpt_t_max 0.826
_shelxl_version_number 2013-4

loop_
_space_group_symop_operation_xyz
'x, y, z'
'-x, -y, -z'

loop_
_atom_site_label
_atom_site_type_symbol
_atom_site_fract_x
_atom_site_fract_y
_atom_site_fract_z
_atom_site_U_iso_or_equiv
_atom_site_adp_type
_atom_site_occupancy
_atom_site_site_symmetry_order
_atom_site_calc_flag
_atom_site_refinement_flags_posn
_atom_site_refinement_flags_adp
_atom_site_refinement_flags_occupancy
_atom_site_disorder_assembly
_atom_site_disorder_group
Br1 Br 0.05182(4) 0.46794(4) 0.29407(4) 0.0809(2) Uani 1 1 d . . . . .
S1 S 0.35000(7) 0.95327(8) 0.15813(7) 0.0585(2) Uani 1 1 d . . . . .
S2 S 0.39082(7) 0.74858(7) 0.41748(6) 0.0465(2) Uani 1 1 d . . . . .
O1 O 0.6491(2) 0.6881(2) 0.0838(2) 0.0683(7) Uani 1 1 d . . . . .
O2 O 0.7628(3) 0.7434(3) 0.4451(3) 0.0918(9) Uani 1 1 d . . . . .
O3 O 0.6098(3) 0.8975(3) 0.3942(3) 0.0815(8) Uani 1 1 d . . . . .
O4 O 0.4551(2) 0.6630(2) 0.50830(18) 0.0605(6) Uani 1 1 d . . . . .
O5 O 0.3181(2) 0.8521(2) 0.4360(2) 0.0605(6) Uani 1 1 d . . . . .
N1 N 0.5975(2) 0.9075(2) 0.1358(2) 0.0452(6) Uani 1 1 d . . . . .
H1 H 0.6085 0.9727 0.0771 0.054 Uiso 1 1 calc R U . . .
N2 N 0.5039(2) 0.7861(2) 0.2999(2) 0.0430(5) Uani 1 1 d . . . . .
N3 N 0.8515(2) 0.7137(2) 0.0701(2) 0.0448(5) Uani 1 1 d . . . . .
C1 C 0.4859(3) 0.8816(3) 0.1981(2) 0.0427(6) Uani 1 1 d . . . . .
C2 C 0.6391(3) 0.7461(3) 0.3094(2) 0.0457(6) Uani 1 1 d . . . . .
C3 C 0.6978(2) 0.8135(3) 0.1781(2) 0.0416(6) Uani 1 1 d . . . . .
C4 C 0.7261(3) 0.7302(3) 0.1051(3) 0.0465(6) Uani 1 1 d . . . . .
C5 C 0.9108(3) 0.7856(3) 0.1014(2) 0.0443(6) Uani 1 1 d . . . . .
C6 C 0.8232(3) 0.8516(3) 0.1605(2) 0.0424(6) Uani 1 1 d . . . . .
C7 C 0.8599(3) 0.9329(3) 0.1925(3) 0.0570(8) Uani 1 1 d . . . . .
H7 H 0.8020 0.9797 0.2294 0.068 Uiso 1 1 calc R U . . .
C8 C 0.9866(4) 0.9441(4) 0.1684(3) 0.0753(11) Uani 1 1 d . . . . .
H8 H 1.0139 0.9987 0.1892 0.090 Uiso 1 1 calc R U . . .
C9 C 1.0704(3) 0.8738(4) 0.1139(4) 0.0723(10) Uani 1 1 d . . . . .
H9 H 1.1546 0.8797 0.1014 0.087 Uiso 1 1 calc R U . . .
C10 C 1.0344(3) 0.7960(3) 0.0776(3) 0.0598(8) Uani 1 1 d . . . . .
H10 H 1.0920 0.7515 0.0380 0.072 Uiso 1 1 calc R U . . .
C11 C 0.6801(3) 0.6123(3) 0.3472(3) 0.0648(9) Uani 1 1 d . . . . .
H11A H 0.6502 0.5756 0.4296 0.097 Uiso 1 1 calc R U . . .
H11B H 0.7694 0.5965 0.3331 0.097 Uiso 1 1 calc R U . . .
H11C H 0.6468 0.5802 0.3030 0.097 Uiso 1 1 calc R U . . .
C12 C 0.6753(4) 0.7965(5) 0.3918(3) 0.0751(12) Uani 1 1 d . . . . .
C13 C 0.6513(9) 0.9422(11) 0.4724(9) 0.109(3) Uani 0.55 1 d . U P A 1
H13A H 0.6706 0.8765 0.5421 0.164 Uiso 0.55 1 calc R U P A 1
H13B H 0.5862 0.9991 0.4937 0.164 Uiso 0.55 1 calc R U P A 1
H13C H 0.7242 0.9799 0.4320 0.164 Uiso 0.55 1 calc R U P A 1
C13' C 0.7820(14) 0.8256(16) 0.5069(13) 0.128(4) Uani 0.45 1 d . U P B 2
H13D H 0.8360 0.7816 0.5640 0.192 Uiso 0.45 1 calc R U P B 2
H13E H 0.7030 0.8529 0.5454 0.192 Uiso 0.45 1 calc R U P B 2
H13F H 0.8188 0.8932 0.4493 0.192 Uiso 0.45 1 calc R U P B 2
C14 C 0.9137(3) 0.6420(3) -0.0022(3) 0.0558(8) Uani 1 1 d . . . . .
H14A H 0.8567 0.5919 -0.0017 0.067 Uiso 1 1 calc R U . . .
H14B H 0.9846 0.5899 0.0320 0.067 Uiso 1 1 calc R U . . .
C15 C 0.9579(3) 0.7181(3) -0.1285(3) 0.0498(7) Uani 1 1 d . . . . .
C16 C 0.8744(3) 0.8024(3) -0.1948(3) 0.0611(8) Uani 1 1 d . . . . .
H16 H 0.7909 0.8130 -0.1623 0.073 Uiso 1 1 calc R U . . .
C17 C 0.9152(4) 0.8714(4) -0.3104(3) 0.0747(11) Uani 1 1 d . . . . .
H17 H 0.8592 0.9290 -0.3550 0.090 Uiso 1 1 calc R U . . .
C18 C 1.0387(5) 0.8546(4) -0.3591(3) 0.0823(12) Uani 1 1 d . . . . .
H18 H 1.0662 0.9013 -0.4363 0.099 Uiso 1 1 calc R U . . .
C19 C 1.1193(4) 0.7705(4) -0.2948(4) 0.0801(12) Uani 1 1 d . . . . .
H19 H 1.2023 0.7581 -0.3282 0.096 Uiso 1 1 calc R U . . .
C20 C 1.0796(3) 0.7023(4) -0.1793(3) 0.0658(9) Uani 1 1 d . . . . .
H20 H 1.1365 0.6449 -0.1355 0.079 Uiso 1 1 calc R U . . .
C21 C 0.2979(3) 0.6768(3) 0.3759(2) 0.0452(6) Uani 1 1 d . . . . .
C22 C 0.1713(3) 0.6996(4) 0.4026(4) 0.0678(10) Uani 1 1 d . . . . .
H22 H 0.1352 0.7567 0.4370 0.081 Uiso 1 1 calc R U . . .
C23 C 0.0969(3) 0.6376(4) 0.3782(4) 0.0729(10) Uani 1 1 d . . . . .
H23 H 0.0107 0.6533 0.3954 0.088 Uiso 1 1 calc R U . . .
C24 C 0.1511(3) 0.5537(3) 0.3291(3) 0.0565(8) Uani 1 1 d . . . . .
C25 C 0.2786(4) 0.5297(4) 0.3028(5) 0.0858(13) Uani 1 1 d . . . . .
H25 H 0.3147 0.4715 0.2699 0.103 Uiso 1 1 calc R U . . .
C26 C 0.3510(4) 0.5919(4) 0.3256(5) 0.0820(13) Uani 1 1 d . . . . .
H26 H 0.4372 0.5770 0.3071 0.098 Uiso 1 1 calc R U . . .

loop_
_atom_site_aniso_label
_atom_site_aniso_U_11
_atom_site_aniso_U_22
_atom_site_aniso_U_33
_atom_site_aniso_U_23
_atom_site_aniso_U_13
_atom_site_aniso_U_12
Br1 0.0933(3) 0.0731(3) 0.0883(3) -0.0215(2) -0.0302(2) -0.0328(2)
S1 0.0409(4) 0.0641(5) 0.0536(5) -0.0079(4) -0.0020(3) -0.0029(3)
S2 0.0479(4) 0.0573(5) 0.0353(4) -0.0193(3) 0.0052(3) -0.0164(3)
O1 0.0610(14) 0.0856(18) 0.0805(17) -0.0480(15) -0.0048(12) -0.0272(12)
O2 0.0798(19) 0.138(3) 0.0611(16) -0.0245(17) -0.0263(14) -0.0277(18)
O3 0.0810(18) 0.110(2) 0.0821(19) -0.0664(18) -0.0009(14) -0.0237(16)
O4 0.0618(13) 0.0792(16) 0.0360(11) -0.0113(11) -0.0032(9) -0.0227(11)
O5 0.0573(13) 0.0718(15) 0.0601(14) -0.0404(12) 0.0125(10) -0.0157(11)
N1 0.0410(12) 0.0436(13) 0.0413(12) -0.0087(10) 0.0023(10) -0.0078(10)
N2 0.0390(11) 0.0479(13) 0.0383(12) -0.0145(10) 0.0018(9) -0.0083(9)
N3 0.0455(12) 0.0463(13) 0.0432(13) -0.0203(11) 0.0002(10) -0.0072(10)
C1 0.0445(14) 0.0430(15) 0.0396(14) -0.0153(12) -0.0009(11) -0.0088(11)
C2 0.0414(14) 0.0514(16) 0.0397(14) -0.0119(13) -0.0021(11) -0.0097(12)
C3 0.0401(13) 0.0452(15) 0.0386(14) -0.0151(12) 0.0001(11) -0.0106(11)
C4 0.0473(15) 0.0484(16) 0.0446(15) -0.0180(13) -0.0004(12) -0.0132(12)
C5 0.0426(14) 0.0474(16) 0.0395(14) -0.0117(12) -0.0023(11) -0.0107(12)
C6 0.0418(14) 0.0460(15) 0.0390(14) -0.0138(12) -0.0018(11) -0.0124(11)
C7 0.0662(19) 0.0598(19) 0.0521(18) -0.0237(15) -0.0010(14) -0.0251(15)
C8 0.085(3) 0.089(3) 0.068(2) -0.026(2) -0.010(2) -0.052(2)
C9 0.0507(19) 0.100(3) 0.070(2) -0.025(2) -0.0059(16) -0.0327(19)
C10 0.0418(16) 0.078(2) 0.0554(18) -0.0193(17) -0.0019(13) -0.0147(15)
C11 0.0528(17) 0.0550(19) 0.062(2) -0.0025(16) 0.0005(15) -0.0022(14)
C12 0.071(2) 0.121(4) 0.0405(17) -0.027(2) 0.0065(16) -0.047(2)
C13 0.112(6) 0.171(9) 0.100(6) -0.104(6) -0.014(5) -0.030(6)
C13' 0.132(8) 0.184(10) 0.110(7) -0.086(7) -0.030(6) -0.032(7)
C14 0.0634(18) 0.0482(17) 0.0530(18) -0.0243(15) 0.0033(14) -0.0032(14)
C15 0.0590(17) 0.0465(16) 0.0468(16) -0.0250(14) -0.0012(13) -0.0046(13)
C16 0.069(2) 0.0551(19) 0.061(2) -0.0273(16) -0.0082(16) -0.0012(15)
C17 0.102(3) 0.066(2) 0.055(2) -0.0219(18) -0.018(2) -0.003(2)
C18 0.117(4) 0.077(3) 0.0458(19) -0.0215(19) 0.006(2) -0.020(2)
C19 0.079(3) 0.094(3) 0.060(2) -0.033(2) 0.018(2) -0.017(2)
C20 0.061(2) 0.074(2) 0.057(2) -0.0275(18) 0.0019(15) -0.0027(17)
C21 0.0472(15) 0.0467(16) 0.0377(14) -0.0121(12) 0.0011(11) -0.0121(12)
C22 0.0516(18) 0.083(3) 0.081(2) -0.049(2) 0.0033(17) -0.0118(17)
C23 0.0472(18) 0.095(3) 0.088(3) -0.047(2) 0.0004(17) -0.0174(18)
C24 0.064(2) 0.0533(18) 0.0502(17) -0.0081(15) -0.0109(14) -0.0220(15)
C25 0.068(2) 0.085(3) 0.134(4) -0.074(3) -0.016(2) -0.004(2)
C26 0.055(2) 0.092(3) 0.125(4) -0.073(3) -0.007(2) -0.0060(19)

loop_
_atom_type_symbol
_atom_type_description
_atom_type_scat_dispersion_real
_atom_type_scat_dispersion_imag
_atom_type_scat_source
C C 0.0033 0.0016 'International Tables Vol C Tables 4.2.6.8 and 6.1.1.4'
H H 0.0000 0.0000 'International Tables Vol C Tables 4.2.6.8 and 6.1.1.4'
Br Br -0.2901 2.4595 'International Tables Vol C Tables 4.2.6.8 and 6.1.1.4'
N N 0.0061 0.0033 'International Tables Vol C Tables 4.2.6.8 and 6.1.1.4'
O O 0.0106 0.0060 'International Tables Vol C Tables 4.2.6.8 and 6.1.1.4'
S S 0.1246 0.1234 'International Tables Vol C Tables 4.2.6.8 and 6.1.1.4'

loop_
_geom_angle_atom_site_label_1
_geom_angle_atom_site_label_2
_geom_angle_atom_site_label_3
_geom_angle
O5 S2 O4 119.07(15)
O5 S2 N2 110.85(13)
O4 S2 N2 103.86(13)
O5 S2 C21 108.98(14)
O4 S2 C21 109.51(14)
N2 S2 C21 103.39(13)
C12 O2 C13' 105.7(7)
C12 O3 C13 111.8(5)
C1 N1 C3 112.6(2)
C1 N1 H1 123.7
C3 N1 H1 123.7
C1 N2 C2 112.1(2)
C1 N2 S2 122.97(18)
C2 N2 S2 122.18(18)
C4 N3 C5 111.1(2)
C4 N3 C14 124.0(3)
C5 N3 C14 124.6(2)
N1 C1 N2 108.3(2)
N1 C1 S1 125.3(2)
N2 C1 S1 126.4(2)
N2 C2 C11 115.6(3)
N2 C2 C12 109.8(3)
C11 C2 C12 110.2(3)
N2 C2 C3 99.4(2)
C11 C2 C3 111.9(2)
C12 C2 C3 109.4(2)
N1 C3 C6 116.6(2)
N1 C3 C4 108.8(2)
C6 C3 C4 102.1(2)
N1 C3 C2 102.4(2)
C6 C3 C2 116.2(2)
C4 C3 C2 110.7(2)
O1 C4 N3 126.8(3)
O1 C4 C3 125.5(3)
N3 C4 C3 107.8(2)
C10 C5 C6 122.0(3)
C10 C5 N3 127.8(3)
C6 C5 N3 110.2(2)
C7 C6 C5 119.8(3)
C7 C6 C3 132.0(3)
C5 C6 C3 108.2(2)
C6 C7 C8 118.5(3)
C6 C7 H7 120.8
C8 C7 H7 120.8
C9 C8 C7 119.7(3)
C9 C8 H8 120.2
C7 C8 H8 120.2
C10 C9 C8 122.3(3)
C10 C9 H9 118.8
C8 C9 H9 118.8
C9 C10 C5 117.6(3)
C9 C10 H10 121.2
C5 C10 H10 121.2
C2 C11 H11A 109.5
C2 C11 H11B 109.5
H11A C11 H11B 109.5
C2 C11 H11C 109.5
H11A C11 H11C 109.5
H11B C11 H11C 109.5
O2 C12 O3 125.6(4)
O2 C12 C2 119.7(4)
O3 C12 C2 114.6(4)
O3 C13 H13A 109.5
O3 C13 H13B 109.5
H13A C13 H13B 109.5
O3 C13 H13C 109.5
H13A C13 H13C 109.5
H13B C13 H13C 109.5
O2 C13' H13D 109.5
O2 C13' H13E 109.5
H13D C13' H13E 109.5
O2 C13' H13F 109.5
H13D C13' H13F 109.5
H13E C13' H13F 109.5
N3 C14 C15 112.5(2)
N3 C14 H14A 109.1
C15 C14 H14A 109.1
N3 C14 H14B 109.1
C15 C14 H14B 109.1
H14A C14 H14B 107.8
C20 C15 C16 118.9(3)
C20 C15 C14 121.0(3)
C16 C15 C14 120.1(3)
C15 C16 C17 119.8(3)
C15 C16 H16 120.1
C17 C16 H16 120.1
C18 C17 C16 120.1(4)
C18 C17 H17 119.9
C16 C17 H17 119.9
C19 C18 C17 119.8(4)
C19 C18 H18 120.1
C17 C18 H18 120.1
C18 C19 C20 120.5(4)
C18 C19 H19 119.8
C20 C19 H19 119.8
C15 C20 C19 120.9(4)
C15 C20 H20 119.6
C19 C20 H20 119.6
C22 C21 C26 120.0(3)
C22 C21 S2 119.0(2)
C26 C21 S2 120.8(3)
C21 C22 C23 119.8(3)
C21 C22 H22 120.1
C23 C22 H22 120.1
C24 C23 C22 119.4(3)
C24 C23 H23 120.3
C22 C23 H23 120.3
C23 C24 C25 121.1(3)
C23 C24 Br1 120.3(3)
C25 C24 Br1 118.6(3)
C26 C25 C24 119.3(4)
C26 C25 H25 120.4
C24 C25 H25 120.4
C25 C26 C21 120.5(4)
C25 C26 H26 119.8
C21 C26 H26 119.8

loop_
_geom_bond_atom_site_label_1
_geom_bond_atom_site_label_2
_geom_bond_distance
Br1 C24 1.894(3)
S1 C1 1.658(3)
S2 O5 1.420(2)
S2 O4 1.425(2)
S2 N2 1.684(2)
S2 C21 1.761(3)
O1 C4 1.213(4)
O2 C12 1.228(5)
O2 C13' 1.554(13)
O3 C12 1.301(6)
O3 C13 1.480(7)
N1 C1 1.338(3)
N1 C3 1.450(4)
N1 H1 0.8600
N2 C1 1.375(4)
N2 C2 1.498(4)
N3 C4 1.362(4)
N3 C5 1.412(4)
N3 C14 1.458(4)
C2 C11 1.516(5)
C2 C12 1.543(5)
C2 C3 1.579(4)
C3 C6 1.510(4)
C3 C4 1.553(4)
C5 C10 1.365(4)
C5 C6 1.394(4)
C6 C7 1.368(4)
C7 C8 1.401(5)
C7 H7 0.9300
C8 C9 1.375(6)
C8 H8 0.9300
C9 C10 1.361(6)
C9 H9 0.9300
C10 H10 0.9300
C11 H11A 0.9600
C11 H11B 0.9600
C11 H11C 0.9600
C13 H13A 0.9600
C13 H13B 0.9600
C13 H13C 0.9600
C13' H13D 0.9600
C13' H13E 0.9600
C13' H13F 0.9600
C14 C15 1.519(4)
C14 H14A 0.9700
C14 H14B 0.9700
C15 C20 1.367(5)
C15 C16 1.378(5)
C16 C17 1.388(5)
C16 H16 0.9300
C17 C18 1.378(6)
C17 H17 0.9300
C18 C19 1.344(6)
C18 H18 0.9300
C19 C20 1.382(5)
C19 H19 0.9300
C20 H20 0.9300
C21 C22 1.367(5)
C21 C26 1.375(5)
C22 C23 1.385(5)
C22 H22 0.9300
C23 C24 1.358(5)
C23 H23 0.9300
C24 C25 1.377(5)
C25 C26 1.360(6)
C25 H25 0.9300
C26 H26 0.9300

loop_
_geom_torsion_atom_site_label_1
_geom_torsion_atom_site_label_2
_geom_torsion_atom_site_label_3
_geom_torsion_atom_site_label_4
_geom_torsion
O5 S2 N2 C1 -39.6(3)
O4 S2 N2 C1 -168.6(2)
C21 S2 N2 C1 77.1(2)
O5 S2 N2 C2 120.1(2)
O4 S2 N2 C2 -8.9(3)
C21 S2 N2 C2 -123.2(2)
C3 N1 C1 N2 13.9(3)
C3 N1 C1 S1 -166.2(2)
C2 N2 C1 N1 1.9(3)
S2 N2 C1 N1 163.5(2)
C2 N2 C1 S1 -178.0(2)
S2 N2 C1 S1 -16.5(4)
C1 N2 C2 C11 -134.6(3)
S2 N2 C2 C11 63.7(3)
C1 N2 C2 C12 100.0(3)
S2 N2 C2 C12 -61.7(3)
C1 N2 C2 C3 -14.7(3)
S2 N2 C2 C3 -176.39(18)
C1 N1 C3 C6 -150.6(2)
C1 N1 C3 C4 94.7(3)
C1 N1 C3 C2 -22.5(3)
N2 C2 C3 N1 20.7(3)
C11 C2 C3 N1 143.3(3)
C12 C2 C3 N1 -94.3(3)
N2 C2 C3 C6 149.0(2)
C11 C2 C3 C6 -88.4(3)
C12 C2 C3 C6 34.0(4)
N2 C2 C3 C4 -95.0(3)
C11 C2 C3 C4 27.5(3)
C12 C2 C3 C4 149.9(3)
C5 N3 C4 O1 174.3(3)
C14 N3 C4 O1 1.0(5)
C5 N3 C4 C3 -5.6(3)
C14 N3 C4 C3 -179.0(3)
N1 C3 C4 O1 -48.1(4)
C6 C3 C4 O1 -172.0(3)
C2 C3 C4 O1 63.6(4)
N1 C3 C4 N3 131.8(2)
C6 C3 C4 N3 8.0(3)
C2 C3 C4 N3 -116.4(3)
C4 N3 C5 C10 -177.6(3)
C14 N3 C5 C10 -4.4(5)
C4 N3 C5 C6 0.7(3)
C14 N3 C5 C6 174.0(3)
C10 C5 C6 C7 2.5(5)
N3 C5 C6 C7 -176.0(3)
C10 C5 C6 C3 -176.8(3)
N3 C5 C6 C3 4.7(3)
N1 C3 C6 C7 54.9(4)
C4 C3 C6 C7 173.3(3)
C2 C3 C6 C7 -66.0(4)
N1 C3 C6 C5 -125.9(3)
C4 C3 C6 C5 -7.5(3)
C2 C3 C6 C5 113.1(3)
C5 C6 C7 C8 -2.4(5)
C3 C6 C7 C8 176.7(3)
C6 C7 C8 C9 -0.1(6)
C7 C8 C9 C10 2.7(6)
C8 C9 C10 C5 -2.6(6)
C6 C5 C10 C9 0.1(5)
N3 C5 C10 C9 178.2(3)
C13' O2 C12 O3 -3.5(8)
C13' O2 C12 C2 173.7(7)
C13 O3 C12 O2 -1.2(7)
C13 O3 C12 C2 -178.6(5)
N2 C2 C12 O2 153.5(3)
C11 C2 C12 O2 25.1(4)
C3 C2 C12 O2 -98.3(4)
N2 C2 C12 O3 -28.9(4)
C11 C2 C12 O3 -157.4(3)
C3 C2 C12 O3 79.2(3)
C4 N3 C14 C15 105.4(3)
C5 N3 C14 C15 -67.1(4)
N3 C14 C15 C20 125.0(3)
N3 C14 C15 C16 -56.7(4)
C20 C15 C16 C17 -1.5(5)
C14 C15 C16 C17 -179.8(3)
C15 C16 C17 C18 0.8(6)
C16 C17 C18 C19 0.6(7)
C17 C18 C19 C20 -1.2(7)
C16 C15 C20 C19 0.8(6)
C14 C15 C20 C19 179.1(4)
C18 C19 C20 C15 0.6(7)
O5 S2 C21 C22 -20.9(3)
O4 S2 C21 C22 111.0(3)
N2 S2 C21 C22 -138.8(3)
O5 S2 C21 C26 164.2(3)
O4 S2 C21 C26 -64.0(3)
N2 S2 C21 C26 46.2(3)
C26 C21 C22 C23 -0.4(6)
S2 C21 C22 C23 -175.4(3)
C21 C22 C23 C24 0.7(6)
C22 C23 C24 C25 -0.2(7)
C22 C23 C24 Br1 -179.7(3)
C23 C24 C25 C26 -0.6(7)
Br1 C24 C25 C26 178.9(4)
C24 C25 C26 C21 0.9(8)
C22 C21 C26 C25 -0.4(7)
S2 C21 C26 C25 174.4(4)

loop_
_platon_squeeze_void_nr
_platon_squeeze_void_average_x
_platon_squeeze_void_average_y
_platon_squeeze_void_average_z
_platon_squeeze_void_volume
_platon_squeeze_void_count_electrons
_platon_squeeze_void_content
1 0.500 0.500 0.000 296 110 ' '
